data_4027422
loop_
_publ_author_name
'Jason T. Lowe'
'Maurice D. Lee'
'Lakshmi B. Akella'
'Emeline Davoine'
'Etienne J. Donckele'
'Landon Durak'
'Jeremy R. Duvall'
'Baudouin Gerard'
'Edward B. Holson'
'Adrien Joliton'
'Sarathy Kesavan'
'Berenice C. Lemercier'
'Haibo Liu'
'Jean-Charles Mari\'e'
'Carol A. Mulrooney'
'Giovanni Muncipinto'
'Morgan Welzel-O'Shea'
'Laura M. Panko'
'Ann Rowley'
'Byung-Chul Suh'
'Meryl Thomas'
'Florence F. Wagner'
'Jingqiang Wei'
'Michael A. Foley'
'Lisa A. Marcaurelle'

_publ_section_title
;
 Synthesis and Profiling of a Diverse Collection of Azetidine-Based
 Scaffolds for the Development of CNS-Focused Lead-like Libraries
;
_journal_name_full 'Journal of Organic Chemistry'
_journal_page_first 7187
_journal_page_last 7211
_journal_paper_doi 10.1021/jo300974j
_journal_volume 77
_journal_year 2012
_chemical_absolute_configuration ad
_chemical_formula_sum 'C16 H22 N2 O2'
_chemical_formula_weight 274.36
_chemical_name_systematic
; 
 ? 
;
_space_group_IT_number 19
_symmetry_cell_setting orthorhombic
_symmetry_space_group_name_Hall 'P 2ac 2ab'
_symmetry_space_group_name_H-M 'P 21 21 21'
_atom_sites_solution_hydrogens geom
_atom_sites_solution_primary direct
_atom_sites_solution_secondary difmap
_audit_creation_method SHELXL-97
_cell_angle_alpha 90.00
_cell_angle_beta 90.00
_cell_angle_gamma 90.00
_cell_formula_units_Z 4
_cell_length_a 6.9421(2)
_cell_length_b 13.6050(3)
_cell_length_c 15.4899(4)
_cell_measurement_reflns_used 9930
_cell_measurement_temperature 100(2)
_cell_measurement_theta_max 69.57
_cell_measurement_theta_min 4.33
_cell_volume 1462.98(7)
_computing_cell_refinement 'SAINT 7.46A (Bruker-AXS, 2009)'
_computing_data_collection 'APEX2 v2009.9.0 (Bruker-AXS, 2009)'
_computing_data_reduction 'SAINT 7.46A (Bruker-AXS, 2009)'
_computing_molecular_graphics 'Bruker SHELXTL'
_computing_publication_material 'Bruker SHELXTL'
_computing_structure_refinement 'SHELXL-97 (Sheldrick, 2008)'
_computing_structure_solution 'SHELXS-97 (Sheldrick, 2008)'
_diffrn_ambient_temperature 100(2)
_diffrn_detector_area_resol_mean 8.3
_diffrn_measured_fraction_theta_full 0.996
_diffrn_measured_fraction_theta_max 0.996
_diffrn_measurement_device_type 'Bruker Smart APEX CCD'
_diffrn_measurement_method '\f and \w scans'
_diffrn_radiation_monochromator graphite
_diffrn_radiation_source 'fine-focus sealed tube'
_diffrn_radiation_type CuK\a
_diffrn_radiation_wavelength 1.54178
_diffrn_reflns_av_R_equivalents 0.0356
_diffrn_reflns_av_sigmaI/netI 0.0149
_diffrn_reflns_limit_h_max 7
_diffrn_reflns_limit_h_min -8
_diffrn_reflns_limit_k_max 16
_diffrn_reflns_limit_k_min -16
_diffrn_reflns_limit_l_max 18
_diffrn_reflns_limit_l_min -18
_diffrn_reflns_number 29809
_diffrn_reflns_theta_full 69.81
_diffrn_reflns_theta_max 69.81
_diffrn_reflns_theta_min 4.33
_exptl_absorpt_coefficient_mu 0.658
_exptl_absorpt_correction_T_max 0.8796
_exptl_absorpt_correction_T_min 0.7788
_exptl_absorpt_correction_type multi-scan
_exptl_absorpt_process_details 'SADABS (Sheldrick, 2009)'
_exptl_crystal_colour colourless
_exptl_crystal_density_diffrn 1.246
_exptl_crystal_description block
_exptl_crystal_F_000 592
_exptl_crystal_size_max 0.40
_exptl_crystal_size_mid 0.25
_exptl_crystal_size_min 0.20
_refine_diff_density_max 0.182
_refine_diff_density_min -0.201
_refine_diff_density_rms 0.039
_refine_ls_abs_structure_details 'Flack H D (1983), Acta Cryst. A39, 876-881'
_refine_ls_abs_structure_Flack 0.1(2)
_refine_ls_extinction_method none
_refine_ls_goodness_of_fit_ref 1.037
_refine_ls_hydrogen_treatment constr
_refine_ls_matrix_type full
_refine_ls_number_parameters 184
_refine_ls_number_reflns 2764
_refine_ls_number_restraints 0
_refine_ls_restrained_S_all 1.037
_refine_ls_R_factor_all 0.0333
_refine_ls_R_factor_gt 0.0325
_refine_ls_shift/su_max 0.000
_refine_ls_shift/su_mean 0.000
_refine_ls_structure_factor_coef Fsqd
_refine_ls_weighting_details 'calc w=1/[\s^2^(Fo^2^)+(0.0547P)^2^+0.3360P] where P=(Fo^2^+2Fc^2^)/3'
_refine_ls_weighting_scheme calc
_refine_ls_wR_factor_gt 0.0830
_refine_ls_wR_factor_ref 0.0844
_reflns_number_gt 2702
_reflns_number_total 2764
_reflns_threshold_expression >2sigma(I)
_cod_data_source_file jo300974j_si_013.cif
_cod_data_source_block d10085
_cod_database_code 4027422

loop_
_symmetry_equiv_pos_as_xyz
'x, y, z'
'-x+1/2, -y, z+1/2'
'-x, y+1/2, -z+1/2'
'x+1/2, -y+1/2, -z'

loop_
_atom_site_label
_atom_site_type_symbol
_atom_site_fract_x
_atom_site_fract_y
_atom_site_fract_z
_atom_site_U_iso_or_equiv
_atom_site_adp_type
_atom_site_occupancy
_atom_site_symmetry_multiplicity
_atom_site_calc_flag
_atom_site_refinement_flags
N1 N 0.85410(17) -0.07699(8) 0.68530(7) 0.0195(2) Uani 1 1 d .
C11 C 0.8660(2) -0.04998(11) 0.77044(9) 0.0248(3) Uani 1 1 d .
O1 O 0.72102(18) -0.02654(9) 0.81063(7) 0.0354(3) Uani 1 1 d .
C12 C 1.0614(3) -0.04650(13) 0.81237(10) 0.0328(4) Uani 1 1 d .
H12A H 1.0666 0.0088 0.8528 0.049 Uiso 1 1 calc R
H12B H 1.1605 -0.0381 0.7679 0.049 Uiso 1 1 calc R
H12C H 1.0843 -0.1080 0.8437 0.049 Uiso 1 1 calc R
C1 C 1.0053(2) -0.11626(10) 0.63356(8) 0.0182(3) Uani 1 1 d .
C2 C 1.1239(2) -0.19301(11) 0.66065(9) 0.0237(3) Uani 1 1 d .
H2 H 1.1122 -0.2183 0.7176 0.028 Uiso 1 1 calc R
C3 C 1.2588(2) -0.23239(11) 0.60442(11) 0.0265(3) Uani 1 1 d .
H3 H 1.3398 -0.2845 0.6230 0.032 Uiso 1 1 calc R
C4 C 1.2762(2) -0.19595(10) 0.52098(11) 0.0254(3) Uani 1 1 d .
H4 H 1.3705 -0.2221 0.4829 0.031 Uiso 1 1 calc R
C5 C 1.1548(2) -0.12109(10) 0.49366(9) 0.0208(3) Uani 1 1 d .
H5 H 1.1656 -0.0970 0.4363 0.025 Uiso 1 1 calc R
C6 C 1.01790(19) -0.08070(9) 0.54855(8) 0.0176(3) Uani 1 1 d .
C7 C 0.88086(19) -0.00266(10) 0.51982(8) 0.0173(3) Uani 1 1 d .
H7 H 0.8743 0.0012 0.4554 0.021 Uiso 1 1 calc R
C8 C 0.90079(18) 0.10109(9) 0.56081(8) 0.0165(3) Uani 1 1 d .
H8 H 0.9703 0.0980 0.6173 0.020 Uiso 1 1 calc R
C13 C 0.9856(2) 0.17867(9) 0.50273(8) 0.0193(3) Uani 1 1 d .
H13A H 1.1181 0.1597 0.4859 0.023 Uiso 1 1 calc R
H13B H 0.9072 0.1846 0.4496 0.023 Uiso 1 1 calc R
O2 O 0.98932(15) 0.27043(7) 0.54688(6) 0.0220(2) Uani 1 1 d .
H2A H 1.0522 0.3114 0.5177 0.033 Uiso 1 1 calc R
N2 N 0.68784(16) 0.10385(8) 0.57360(7) 0.0168(2) Uani 1 1 d .
C14 C 0.6128(2) 0.14723(10) 0.65322(9) 0.0186(3) Uani 1 1 d .
H14A H 0.6497 0.2175 0.6558 0.022 Uiso 1 1 calc R
H14B H 0.6710 0.1136 0.7035 0.022 Uiso 1 1 calc R
C15 C 0.3936(2) 0.13843(10) 0.65811(9) 0.0205(3) Uani 1 1 d .
H15A H 0.3358 0.1689 0.6062 0.025 Uiso 1 1 calc R
H15B H 0.3572 0.0681 0.6587 0.025 Uiso 1 1 calc R
C16 C 0.3141(2) 0.18815(13) 0.73834(11) 0.0346(4) Uani 1 1 d .
H16A H 0.3717 0.1584 0.7898 0.052 Uiso 1 1 calc R
H16B H 0.1739 0.1798 0.7402 0.052 Uiso 1 1 calc R
H16C H 0.3452 0.2584 0.7368 0.052 Uiso 1 1 calc R
C9 C 0.67551(19) -0.00517(9) 0.56062(8) 0.0176(3) Uani 1 1 d .
H9 H 0.5748 -0.0231 0.5172 0.021 Uiso 1 1 calc R
C10 C 0.66821(19) -0.07188(10) 0.63991(9) 0.0199(3) Uani 1 1 d .
H10A H 0.5687 -0.0471 0.6802 0.024 Uiso 1 1 calc R
H10B H 0.6301 -0.1389 0.6217 0.024 Uiso 1 1 calc R

loop_
_atom_site_aniso_label
_atom_site_aniso_U_11
_atom_site_aniso_U_22
_atom_site_aniso_U_33
_atom_site_aniso_U_23
_atom_site_aniso_U_13
_atom_site_aniso_U_12
N1 0.0210(6) 0.0199(5) 0.0177(5) 0.0030(4) -0.0003(5) -0.0020(4)
C11 0.0366(8) 0.0207(6) 0.0173(6) 0.0057(5) 0.0018(6) -0.0008(6)
O1 0.0444(7) 0.0424(7) 0.0195(5) 0.0014(5) 0.0083(5) 0.0076(5)
C12 0.0438(9) 0.0358(8) 0.0187(7) 0.0035(6) -0.0056(7) -0.0075(7)
C1 0.0171(6) 0.0179(6) 0.0197(6) 0.0004(5) -0.0016(5) -0.0038(5)
C2 0.0204(7) 0.0219(7) 0.0287(7) 0.0053(6) -0.0055(6) -0.0032(5)
C3 0.0185(7) 0.0207(6) 0.0405(8) 0.0026(6) -0.0053(6) 0.0016(6)
C4 0.0169(7) 0.0229(7) 0.0365(8) -0.0069(6) 0.0034(6) -0.0010(6)
C5 0.0197(7) 0.0202(6) 0.0224(7) -0.0038(5) 0.0021(5) -0.0051(5)
C6 0.0168(6) 0.0151(6) 0.0211(6) -0.0019(5) -0.0027(5) -0.0043(5)
C7 0.0175(6) 0.0182(6) 0.0163(6) 0.0000(5) -0.0009(5) -0.0014(5)
C8 0.0156(6) 0.0179(6) 0.0160(5) 0.0007(5) -0.0011(5) 0.0001(5)
C13 0.0187(6) 0.0194(6) 0.0199(6) 0.0005(5) 0.0005(5) -0.0006(5)
O2 0.0264(5) 0.0168(4) 0.0227(5) 0.0011(4) 0.0048(4) -0.0044(4)
N2 0.0161(5) 0.0154(5) 0.0189(5) 0.0001(4) -0.0001(4) -0.0006(4)
C14 0.0204(7) 0.0171(6) 0.0183(6) 0.0009(5) -0.0015(5) 0.0009(5)
C15 0.0207(7) 0.0199(7) 0.0210(6) 0.0008(5) 0.0011(5) 0.0023(5)
C16 0.0269(8) 0.0420(9) 0.0348(8) -0.0117(7) 0.0064(7) 0.0016(7)
C9 0.0171(6) 0.0169(6) 0.0190(6) -0.0005(5) -0.0022(5) -0.0004(5)
C10 0.0182(6) 0.0181(6) 0.0235(7) 0.0011(5) 0.0023(5) -0.0016(5)

loop_
_atom_type_symbol
_atom_type_description
_atom_type_scat_dispersion_real
_atom_type_scat_dispersion_imag
_atom_type_scat_source
C C 0.0181 0.0091 'International Tables Vol C Tables 4.2.6.8 and 6.1.1.4'
H H 0.0000 0.0000 'International Tables Vol C Tables 4.2.6.8 and 6.1.1.4'
N N 0.0311 0.0180 'International Tables Vol C Tables 4.2.6.8 and 6.1.1.4'
O O 0.0492 0.0322 'International Tables Vol C Tables 4.2.6.8 and 6.1.1.4'

loop_
_geom_angle_atom_site_label_1
_geom_angle_atom_site_label_2
_geom_angle_atom_site_label_3
_geom_angle
C11 N1 C1 126.67(12)
C11 N1 C10 119.97(12)
C1 N1 C10 113.27(11)
O1 C11 N1 120.59(14)
O1 C11 C12 120.85(13)
N1 C11 C12 118.53(13)
C11 C12 H12A 109.5
C11 C12 H12B 109.5
H12A C12 H12B 109.5
C11 C12 H12C 109.5
H12A C12 H12C 109.5
H12B C12 H12C 109.5
C2 C1 C6 120.21(13)
C2 C1 N1 123.13(12)
C6 C1 N1 116.34(12)
C3 C2 C1 119.94(13)
C3 C2 H2 120.0
C1 C2 H2 120.0
C2 C3 C4 120.33(13)
C2 C3 H3 119.8
C4 C3 H3 119.8
C5 C4 C3 119.52(13)
C5 C4 H4 120.2
C3 C4 H4 120.2
C4 C5 C6 121.28(13)
C4 C5 H5 119.4
C6 C5 H5 119.4
C5 C6 C1 118.68(13)
C5 C6 C7 122.33(12)
C1 C6 C7 118.97(12)
C6 C7 C8 117.85(11)
C6 C7 C9 116.48(11)
C8 C7 C9 86.31(10)
C6 C7 H7 111.3
C8 C7 H7 111.3
C9 C7 H7 111.3
N2 C8 C13 116.67(11)
N2 C8 C7 89.36(10)
C13 C8 C7 115.28(11)
N2 C8 H8 111.3
C13 C8 H8 111.3
C7 C8 H8 111.3
O2 C13 C8 109.54(10)
O2 C13 H13A 109.8
C8 C13 H13A 109.8
O2 C13 H13B 109.8
C8 C13 H13B 109.8
H13A C13 H13B 108.2
C13 O2 H2A 109.5
C14 N2 C8 118.35(11)
C14 N2 C9 119.46(10)
C8 N2 C9 90.79(9)
N2 C14 C15 111.39(11)
N2 C14 H14A 109.3
C15 C14 H14A 109.3
N2 C14 H14B 109.3
C15 C14 H14B 109.3
H14A C14 H14B 108.0
C16 C15 C14 111.58(13)
C16 C15 H15A 109.3
C14 C15 H15A 109.3
C16 C15 H15B 109.3
C14 C15 H15B 109.3
H15A C15 H15B 108.0
C15 C16 H16A 109.5
C15 C16 H16B 109.5
H16A C16 H16B 109.5
C15 C16 H16C 109.5
H16A C16 H16C 109.5
H16B C16 H16C 109.5
N2 C9 C10 118.79(11)
N2 C9 C7 88.88(10)
C10 C9 C7 111.65(11)
N2 C9 H9 111.8
C10 C9 H9 111.8
C7 C9 H9 111.8
N1 C10 C9 112.53(11)
N1 C10 H10A 109.1
C9 C10 H10A 109.1
N1 C10 H10B 109.1
C9 C10 H10B 109.1
H10A C10 H10B 107.8

loop_
_geom_bond_atom_site_label_1
_geom_bond_atom_site_label_2
_geom_bond_distance
N1 C11 1.3715(18)
N1 C1 1.4248(18)
N1 C10 1.4712(18)
C11 O1 1.2255(19)
C11 C12 1.505(2)
C12 H12A 0.9800
C12 H12B 0.9800
C12 H12C 0.9800
C1 C2 1.394(2)
C1 C6 1.4055(18)
C2 C3 1.387(2)
C2 H2 0.9500
C3 C4 1.389(2)
C3 H3 0.9500
C4 C5 1.388(2)
C4 H4 0.9500
C5 C6 1.389(2)
C5 H5 0.9500
C6 C7 1.4935(18)
C7 C8 1.5539(17)
C7 C9 1.5597(17)
C7 H7 1.0000
C8 N2 1.4920(16)
C8 C13 1.5067(18)
C8 H8 1.0000
C13 O2 1.4238(15)
C13 H13A 0.9900
C13 H13B 0.9900
O2 H2A 0.8400
N2 C14 1.4632(17)
N2 C9 1.4992(16)
C14 C15 1.5278(19)
C14 H14A 0.9900
C14 H14B 0.9900
C15 C16 1.519(2)
C15 H15A 0.9900
C15 H15B 0.9900
C16 H16A 0.9800
C16 H16B 0.9800
C16 H16C 0.9800
C9 C10 1.5281(18)
C9 H9 1.0000
C10 H10A 0.9900
C10 H10B 0.9900

loop_
_geom_hbond_atom_site_label_D
_geom_hbond_atom_site_label_H
_geom_hbond_atom_site_label_A
_geom_hbond_distance_DH
_geom_hbond_distance_HA
_geom_hbond_distance_DA
_geom_hbond_angle_DHA
_geom_hbond_site_symmetry_A
O2 H2A N2 0.84 2.05 2.8824(15) 168.9 4_556
